data_2201216
loop_
_publ_author_name
'Bryant, Craig'
'Chin, Jik'
'Lough, Alan J.'
'Alhakimi, Gamil'

_publ_section_title
;
 <i>meso</i>-1,2-(2-Hydroxyphenyl)-1,2-ethylenediammonium dichloride
;
_journal_issue 4
_journal_name_full 'Acta Crystallographica Section E'
_journal_page_first o456
_journal_page_last o457
_journal_paper_doi 10.1107/S1600536802004920
_journal_volume 58
_journal_year 2002
_chemical_formula_iupac 'C14 H18 N2 O2 2+, 2Cl 1-'
_chemical_formula_moiety 'C14 H18 N2 O2 2+, 2Cl 1-'
_chemical_formula_sum 'C14 H18 Cl2 N2 O2'
_chemical_formula_weight 317.20
_chemical_name_systematic
;
meso-1,2-(2-Hydroxyphenyl)-1,2-ethylenediammonium dichloride
;
_space_group_IT_number 148
_symmetry_cell_setting trigonal
_symmetry_space_group_name_Hall '-R 3'
_symmetry_space_group_name_H-M 'R -3 :H'
_atom_sites_solution_hydrogens geom
_atom_sites_solution_primary direct
_atom_sites_solution_secondary difmap
_cell_angle_alpha 90.00
_cell_angle_beta 90.00
_cell_angle_gamma 120.00
_cell_formula_units_Z 9
_cell_length_a 21.8715(7)
_cell_length_b 21.8715(7)
_cell_length_c 7.8297(3)
_cell_measurement_reflns_used 1380
_cell_measurement_temperature 150.0(10)
_cell_measurement_theta_max 27.5
_cell_measurement_theta_min 2.5
_cell_volume 3243.64(19)
_computing_cell_refinement 'DENZO-SMN (Otwinowski & Minor, 1997)'
_computing_data_collection 'COLLECT (Nonius BV, 1997-2001)'
_computing_data_reduction DENZO-SMN
_computing_molecular_graphics SHELXTL
_computing_publication_material SHELXTL
_computing_structure_refinement SHELXTL
_computing_structure_solution 'SHELXTL (Sheldrick, 1999)'
_diffrn_ambient_temperature 150.0(10)
_diffrn_detector_area_resol_mean 9
_diffrn_measured_fraction_theta_full 0.985
_diffrn_measured_fraction_theta_max 0.985
_diffrn_measurement_device_type 'Nonius KappaCCD'
_diffrn_measurement_method '\f scans and \w scans with \k offsets'
_diffrn_radiation_monochromator graphite
_diffrn_radiation_source 'fine-focus sealed tube'
_diffrn_radiation_type MoK\a
_diffrn_radiation_wavelength 0.71073
_diffrn_reflns_av_R_equivalents 0.020
_diffrn_reflns_av_sigmaI/netI 0.0400
_diffrn_reflns_limit_h_max 28
_diffrn_reflns_limit_h_min -28
_diffrn_reflns_limit_k_max 29
_diffrn_reflns_limit_k_min -28
_diffrn_reflns_limit_l_max 10
_diffrn_reflns_limit_l_min -7
_diffrn_reflns_number 4231
_diffrn_reflns_theta_full 27.5
_diffrn_reflns_theta_max 27.5
_diffrn_reflns_theta_min 3.2
_diffrn_standards_decay_% 0
_diffrn_standards_number 0
_exptl_absorpt_coefficient_mu 0.45
_exptl_absorpt_correction_T_max 0.956
_exptl_absorpt_correction_T_min 0.895
_exptl_absorpt_correction_type multi-scan
_exptl_absorpt_process_details 'DENZO-SMN (Otwinowski & Minor, 1997)'
_exptl_crystal_colour colourless
_exptl_crystal_density_diffrn 1.461
_exptl_crystal_density_method 'not measured'
_exptl_crystal_description needle
_exptl_crystal_F_000 1494
_exptl_crystal_size_max 0.25
_exptl_crystal_size_mid 0.12
_exptl_crystal_size_min 0.10
_refine_diff_density_max 0.28
_refine_diff_density_min -0.27
_refine_ls_extinction_coef 0.0020(6)
_refine_ls_extinction_expression Fc^*^=kFc[1+0.001xFc^2^\l^3^/sin(2\q)]^-1/4^
_refine_ls_extinction_method SHELXL97
_refine_ls_goodness_of_fit_ref 1.06
_refine_ls_hydrogen_treatment mixed
_refine_ls_matrix_type full
_refine_ls_number_parameters 97
_refine_ls_number_reflns 1640
_refine_ls_number_restraints 0
_refine_ls_restrained_S_all 1.06
_refine_ls_R_factor_all 0.028
_refine_ls_R_factor_gt 0.026
_refine_ls_shift/su_max <0.001
_refine_ls_shift/su_mean 0.000
_refine_ls_structure_factor_coef Fsqd
_refine_ls_weighting_details 'calc w = 1/[\s^2^(Fo^2^)+(0.0097P)^2^+3.9792P] where P = (Fo^2^+2Fc^2^)/3'
_refine_ls_weighting_scheme calc
_refine_ls_wR_factor_gt 0.067
_refine_ls_wR_factor_ref 0.068
_reflns_number_gt 1538
_reflns_number_total 1640
_reflns_threshold_expression I>2\s(I)
_cod_data_source_file ya6093.cif
_cod_data_source_block I
_cod_depositor_comments
;
The following automatic conversions were performed:
'_symmetry_cell_setting' value 'Trigonal' changed to 'trigonal' according
to '/home/saulius/struct/CIF-dictionaries/cif_core.dic' dictionary named
'cif_core.dic' version 2.4.1 from 2010-06-29.

Automatic conversion script
Id: cif_fix_enum 1527 2010-12-29 10:47:43Z saulius 

The following automatic conversions were performed:

'_symmetry_cell_setting' value 'Trigonal' changed to 'trigonal'
according to /home/saulius/struct/CIF-dictionaries/cif_core.dic
dictionary named 'cif_core.dic' version 2.4.1 from 2010-06-29.

Automatic conversion script
Id: cif_fix_values 1715 2011-07-08 13:25:40Z adriana 
;
_cod_original_sg_symbol_H-M 'R -3'
_cod_database_code 2201216
_cod_database_fobs_code 2201216

loop_
_symmetry_equiv_pos_as_xyz
'x, y, z'
'-y, x-y, z'
'-x+y, -x, z'
'x+2/3, y+1/3, z+1/3'
'-y+2/3, x-y+1/3, z+1/3'
'-x+y+2/3, -x+1/3, z+1/3'
'x+1/3, y+2/3, z+2/3'
'-y+1/3, x-y+2/3, z+2/3'
'-x+y+1/3, -x+2/3, z+2/3'
'-x, -y, -z'
'y, -x+y, -z'
'x-y, x, -z'
'-x+2/3, -y+1/3, -z+1/3'
'y+2/3, -x+y+1/3, -z+1/3'
'x-y+2/3, x+1/3, -z+1/3'
'-x+1/3, -y+2/3, -z+2/3'
'y+1/3, -x+y+2/3, -z+2/3'
'x-y+1/3, x+2/3, -z+2/3'

loop_
_atom_site_label
_atom_site_fract_x
_atom_site_fract_y
_atom_site_fract_z
_atom_site_U_iso_or_equiv
_atom_site_adp_type
_atom_site_calc_flag
_atom_site_refinement_flags
_atom_site_occupancy
_atom_site_disorder_assembly
_atom_site_disorder_group
_atom_site_type_symbol
Cl1 0.212429(14) 0.264395(14) 0.37680(3) 0.01695(13) Uani d . 1 . . Cl
O1 0.35544(5) 0.38971(4) 0.49886(12) 0.0213(2) Uani d . 1 . . O
C1 0.41919(6) 0.51335(6) 0.52595(15) 0.0158(2) Uani d . 1 . . C
C2 0.35630(6) 0.45206(6) 0.48185(15) 0.0157(2) Uani d . 1 . . C
C3 0.29891(6) 0.45669(6) 0.42185(16) 0.0186(3) Uani d . 1 . . C
H3A 0.2561 0.4149 0.3942 0.022 Uiso calc R 1 . . H
C4 0.30403(7) 0.52200(7) 0.40231(19) 0.0253(3) Uani d . 1 . . C
H4A 0.2650 0.5250 0.3595 0.030 Uiso calc R 1 . . H
C5 0.36618(7) 0.58318(7) 0.4453(2) 0.0293(3) Uani d . 1 . . C
H5A 0.3696 0.6280 0.4322 0.035 Uiso calc R 1 . . H
C6 0.42322(6) 0.57865(6) 0.50728(18) 0.0224(3) Uani d . 1 . . C
H6A 0.4655 0.6205 0.5374 0.027 Uiso calc R 1 . . H
C7 0.48415(6) 0.50996(6) 0.57596(14) 0.0154(2) Uani d . 1 . . C
H7 0.5206 0.5578 0.6172 0.018 Uiso calc R 1 . . H
N1 0.47017(5) 0.45783(5) 0.71739(13) 0.0177(2) Uani d . 1 . . N
H1A 0.5118 0.4672 0.7656 0.027 Uiso calc R 1 . . H
H1B 0.4480 0.4133 0.6739 0.027 Uiso calc R 1 . . H
H1C 0.4423 0.4616 0.7981 0.027 Uiso calc R 1 . . H
H1O 0.3132(10) 0.3542(10) 0.462(2) 0.043(5) Uiso d . 1 . . H

loop_
_atom_site_aniso_label
_atom_site_aniso_U_11
_atom_site_aniso_U_22
_atom_site_aniso_U_33
_atom_site_aniso_U_12
_atom_site_aniso_U_13
_atom_site_aniso_U_23
Cl1 0.01538(17) 0.01685(17) 0.01810(19) 0.00768(11) -0.00131(9) 0.00108(10)
O1 0.0178(4) 0.0145(4) 0.0300(5) 0.0070(3) -0.0052(4) -0.0013(3)
C1 0.0140(5) 0.0179(5) 0.0161(5) 0.0083(4) 0.0015(4) -0.0009(4)
C2 0.0164(5) 0.0160(5) 0.0148(5) 0.0082(4) 0.0018(4) 0.0001(4)
C3 0.0133(5) 0.0198(6) 0.0207(6) 0.0067(4) 0.0004(4) -0.0008(5)
C4 0.0180(6) 0.0252(6) 0.0360(7) 0.0134(5) -0.0007(5) 0.0016(5)
C5 0.0232(6) 0.0189(6) 0.0489(9) 0.0128(5) -0.0008(6) 0.0022(6)
C6 0.0165(6) 0.0166(6) 0.0322(7) 0.0069(5) 0.0004(5) -0.0015(5)
C7 0.0143(5) 0.0149(5) 0.0154(5) 0.0061(4) 0.0003(4) -0.0010(4)
N1 0.0160(5) 0.0212(5) 0.0153(5) 0.0089(4) 0.0008(4) 0.0003(4)

loop_
_atom_type_symbol
_atom_type_description
_atom_type_scat_dispersion_real
_atom_type_scat_dispersion_imag
_atom_type_scat_source
C C 0.0033 0.0016 'International Tables Vol C Tables 4.2.6.8 and 6.1.1.4'
H H 0.0000 0.0000 'International Tables Vol C Tables 4.2.6.8 and 6.1.1.4'
N N 0.0061 0.0033 'International Tables Vol C Tables 4.2.6.8 and 6.1.1.4'
O O 0.0106 0.0060 'International Tables Vol C Tables 4.2.6.8 and 6.1.1.4'
Cl Cl 0.1484 0.1585 'International Tables Vol C Tables 4.2.6.8 and 6.1.1.4'

loop_
_geom_angle_atom_site_label_1
_geom_angle_atom_site_label_2
_geom_angle_atom_site_label_3
_geom_angle_site_symmetry_1
_geom_angle_site_symmetry_3
_geom_angle
_geom_angle_publ_flag
C2 O1 H1O . . 109.0(12) ?
C6 C1 C2 . . 118.89(10) ?
C6 C1 C7 . . 119.88(10) ?
C2 C1 C7 . . 120.95(10) ?
O1 C2 C3 . . 123.05(10) y
O1 C2 C1 . . 116.72(10) y
C3 C2 C1 . . 120.23(10) ?
C4 C3 C2 . . 120.15(11) ?
C4 C3 H3A . . 119.9 ?
C2 C3 H3A . . 119.9 ?
C3 C4 C5 . . 120.14(11) ?
C3 C4 H4A . . 119.9 ?
C5 C4 H4A . . 119.9 ?
C6 C5 C4 . . 119.82(12) ?
C6 C5 H5A . . 120.1 ?
C4 C5 H5A . . 120.1 ?
C5 C6 C1 . . 120.75(11) ?
C5 C6 H6A . . 119.6 ?
C1 C6 H6A . . 119.6 ?
N1 C7 C1 . . 112.80(9) ?
N1 C7 C7 . 10_666 107.59(11) y
C1 C7 C7 . 10_666 112.32(12) y
N1 C7 H7 . . 108.0 ?
C1 C7 H7 . . 108.0 ?
C7 C7 H7 10_666 . 108.0 ?
C7 N1 H1A . . 109.5 ?
C7 N1 H1B . . 109.5 ?
H1A N1 H1B . . 109.5 ?
C7 N1 H1C . . 109.5 ?
H1A N1 H1C . . 109.5 ?
H1B N1 H1C . . 109.5 ?

loop_
_geom_bond_atom_site_label_1
_geom_bond_atom_site_label_2
_geom_bond_site_symmetry_2
_geom_bond_distance
_geom_bond_publ_flag
O1 C2 . 1.3607(14) y
O1 H1O . 0.91(2) ?
C1 C6 . 1.3941(16) ?
C1 C2 . 1.4015(16) ?
C1 C7 . 1.5108(15) y
C2 C3 . 1.3907(16) ?
C3 C4 . 1.3842(17) ?
C3 H3A . 0.9500 ?
C4 C5 . 1.3902(18) ?
C4 H4A . 0.9500 ?
C5 C6 . 1.3876(18) ?
C5 H5A . 0.9500 ?
C6 H6A . 0.9500 ?
C7 N1 . 1.5070(15) y
C7 C7 10_666 1.545(2) y
C7 H7 . 1.0000 ?
N1 H1A . 0.9100 ?
N1 H1B . 0.9100 ?
N1 H1C . 0.9100 ?

loop_
_geom_hbond_atom_site_label_D
_geom_hbond_atom_site_label_H
_geom_hbond_atom_site_label_A
_geom_hbond_site_symmetry_A
_geom_hbond_distance_DH
_geom_hbond_distance_HA
_geom_hbond_distance_DA
_geom_hbond_angle_DHA
N1 H1A Cl1 15_556 0.91 2.53 3.3344(10) 148.1
N1 H1B O1 . 0.91 2.28 2.7759(14) 113.9
N1 H1B Cl1 5 0.91 2.55 3.3724(10) 150.0
N1 H1C Cl1 9 0.91 2.25 3.1343(10) 163.3
O1 H1O Cl1 . 0.91(2) 2.20(2) 3.1042(9) 177.2(17)
